data_7112846
loop_
_publ_author_name
'Krylova, Valentina A.'
'Djurovich, Peter I.'
'Whited, Matthew T.'
'Thompson, Mark E.'

_publ_section_title
;
 Synthesis and characterization of phosphorescent three-coordinate
 Cu(I)-NHC complexes.
;
_journal_issue 36
_journal_name_full 'Chemical communications (Cambridge, England)'
_journal_page_first 6696
_journal_page_last 6698
_journal_paper_doi 10.1039/c0cc01864c
_journal_volume 46
_journal_year 2010
_chemical_formula_moiety 'C39 H44 Cu N5'
_chemical_formula_sum 'C39 H44 Cu N5'
_chemical_formula_weight 646.33
_chemical_name_systematic
;
?
;
_space_group_IT_number 19
_symmetry_cell_setting orthorhombic
_symmetry_space_group_name_Hall 'P 2ac 2ab'
_symmetry_space_group_name_H-M 'P 21 21 21'
_atom_sites_solution_hydrogens geom
_atom_sites_solution_primary direct
_atom_sites_solution_secondary difmap
_audit_creation_method SHELXL-97
_cell_angle_alpha 90.00
_cell_angle_beta 90.00
_cell_angle_gamma 90.00
_cell_formula_units_Z 4
_cell_length_a 12.282(3)
_cell_length_b 14.037(3)
_cell_length_c 20.579(4)
_cell_measurement_reflns_used 8331
_cell_measurement_temperature 153(2)
_cell_measurement_theta_max 27.1101
_cell_measurement_theta_min 2.2033
_cell_volume 3547.9(13)
_computing_cell_refinement 'Bruker XSCANS'
_computing_data_collection 'Bruker XSCANS'
_computing_data_reduction 'Bruker SHELXTL'
_computing_molecular_graphics 'Bruker SHELXTL'
_computing_publication_material 'Bruker SHELXTL'
_computing_structure_refinement 'SHELXL-97 (Sheldrick, 2008)'
_computing_structure_solution 'SHELXS-97 (Sheldrick, 2008)'
_diffrn_ambient_temperature 153(2)
_diffrn_measured_fraction_theta_full 0.991
_diffrn_measured_fraction_theta_max 0.991
_diffrn_measurement_device_type 'Bruker P4'
_diffrn_measurement_method '\w scans'
_diffrn_radiation_monochromator graphite
_diffrn_radiation_source 'fine-focus sealed tube'
_diffrn_radiation_type MoK\a
_diffrn_radiation_wavelength 0.71073
_diffrn_reflns_av_R_equivalents 0.0361
_diffrn_reflns_av_sigmaI/netI 0.0524
_diffrn_reflns_limit_h_max 15
_diffrn_reflns_limit_h_min -15
_diffrn_reflns_limit_k_max 18
_diffrn_reflns_limit_k_min -17
_diffrn_reflns_limit_l_max 18
_diffrn_reflns_limit_l_min -26
_diffrn_reflns_number 21981
_diffrn_reflns_theta_full 27.53
_diffrn_reflns_theta_max 27.53
_diffrn_reflns_theta_min 1.76
_exptl_absorpt_coefficient_mu 0.649
_exptl_absorpt_correction_T_max 1.000000
_exptl_absorpt_correction_T_min 0.843936
_exptl_absorpt_correction_type multi-scan
_exptl_absorpt_process_details 'Bruker SADABS'
_exptl_crystal_colour yellow
_exptl_crystal_density_diffrn 1.210
_exptl_crystal_density_method 'not measured'
_exptl_crystal_description prism
_exptl_crystal_F_000 1368
_exptl_crystal_size_max 0.25
_exptl_crystal_size_mid 0.20
_exptl_crystal_size_min 0.18
_refine_diff_density_max 0.514
_refine_diff_density_min -0.170
_refine_diff_density_rms 0.045
_refine_ls_abs_structure_details 'Flack (1983), 3401 Friedel pairs'
_refine_ls_abs_structure_Flack -0.002(9)
_refine_ls_extinction_method none
_refine_ls_goodness_of_fit_ref 0.987
_refine_ls_hydrogen_treatment constr
_refine_ls_matrix_type full
_refine_ls_number_parameters 414
_refine_ls_number_reflns 4507
_refine_ls_number_restraints 0
_refine_ls_restrained_S_all 0.987
_refine_ls_R_factor_all 0.0476
_refine_ls_R_factor_gt 0.0369
_refine_ls_shift/su_max 0.001
_refine_ls_shift/su_mean 0.000
_refine_ls_structure_factor_coef Fsqd
_refine_ls_weighting_details 'calc w=1/[\s^2^(Fo^2^)+(0.0405P)^2^+0.0000P] where P=(Fo^2^+2Fc^2^)/3'
_refine_ls_weighting_scheme calc
_refine_ls_wR_factor_gt 0.0787
_refine_ls_wR_factor_ref 0.0831
_reflns_number_gt 6673
_reflns_number_total 7908
_reflns_threshold_expression >2sigma(I)
_cod_data_source_file c0cc01864c.txt
_cod_data_source_block vk02
_cod_depositor_comments
;
The following automatic conversions were performed:

'_symmetry_cell_setting' value 'Orthorhombic' changed to
'orthorhombic' according to
/usr/data/users/saulius/automatic-downloads/retrospective/RSC/lib/dictionaries/cif_core.dic
dictionary named 'cif_core.dic' version 2.4.2 from 2011-04-26.

Automatic conversion script
Id: cif_fix_values 2281 2013-09-26 08:29:07Z andrius 
;
_cod_original_cell_volume 3547.9(12)
_cod_original_sg_symbol_Hall P2ac2ab
_cod_original_sg_symbol_H-M P2(1)2(1)2(1)
_cod_database_code 7112846

loop_
_symmetry_equiv_pos_as_xyz
'x, y, z'
'-x+1/2, -y, z+1/2'
'-x, y+1/2, -z+1/2'
'x+1/2, -y+1/2, -z'

loop_
_atom_site_label
_atom_site_type_symbol
_atom_site_fract_x
_atom_site_fract_y
_atom_site_fract_z
_atom_site_U_iso_or_equiv
_atom_site_adp_type
_atom_site_occupancy
_atom_site_symmetry_multiplicity
_atom_site_calc_flag
_atom_site_refinement_flags
Cu1 Cu 0.990499(19) 0.055268(17) 0.803329(12) 0.03264(8) Uani 1 1 d .
N1 N 0.88802(12) 0.06472(12) 0.93358(8) 0.0279(4) Uani 1 1 d .
N2 N 0.77201(12) 0.05099(13) 0.85730(8) 0.0276(4) Uani 1 1 d .
N3 N 1.17469(14) 0.04534(14) 0.81944(9) 0.0383(4) Uani 1 1 d .
N4 N 1.04268(13) 0.05739(13) 0.71525(8) 0.0332(4) Uani 1 1 d .
N5 N 1.18598(14) 0.06092(14) 0.64405(9) 0.0349(4) Uani 1 1 d .
C1 C 0.88212(15) 0.05714(15) 0.86761(10) 0.0280(4) Uani 1 1 d .
C2 C 0.78647(16) 0.06373(16) 0.96246(11) 0.0343(5) Uani 1 1 d .
H2 H 0.7715 0.0683 1.0066 0.041 Uiso 1 1 calc R
C3 C 0.71404(16) 0.05499(16) 0.91435(11) 0.0357(5) Uani 1 1 d .
H3 H 0.6387 0.0521 0.9187 0.043 Uiso 1 1 calc R
C4 C 0.98693(16) 0.06977(13) 0.97123(10) 0.0305(4) Uani 1 1 d .
C5 C 1.02839(18) -0.01519(15) 0.99593(10) 0.0345(5) Uani 1 1 d .
C6 C 1.1185(2) -0.00746(17) 1.03709(12) 0.0426(6) Uani 1 1 d .
H6 H 1.1487 -0.0622 1.0551 0.051 Uiso 1 1 calc R
C7 C 1.16312(19) 0.07958(18) 1.05131(12) 0.0465(6) Uani 1 1 d .
H7 H 1.2225 0.0830 1.0793 0.056 Uiso 1 1 calc R
C8 C 1.1216(2) 0.16187(18) 1.02494(13) 0.0477(6) Uani 1 1 d .
H8 H 1.1545 0.2199 1.0344 0.057 Uiso 1 1 calc R
C9 C 1.03080(18) 0.15964(15) 0.98427(11) 0.0361(5) Uani 1 1 d .
C10 C 0.9826(2) -0.11174(14) 0.97758(12) 0.0445(6) Uani 1 1 d .
H10 H 0.9119 -0.1000 0.9570 0.053 Uiso 1 1 calc R
C11 C 1.0528(3) -0.16040(19) 0.92727(14) 0.0718(10) Uani 1 1 d .
H11A H 1.1233 -0.1731 0.9454 0.108 Uiso 1 1 calc R
H11B H 1.0603 -0.1197 0.8900 0.108 Uiso 1 1 calc R
H11C H 1.0193 -0.2193 0.9145 0.108 Uiso 1 1 calc R
C12 C 0.9613(3) -0.17597(19) 1.03554(14) 0.0688(9) Uani 1 1 d .
H12A H 1.0290 -0.1908 1.0566 0.103 Uiso 1 1 calc R
H12B H 0.9273 -0.2338 1.0211 0.103 Uiso 1 1 calc R
H12C H 0.9141 -0.1440 1.0656 0.103 Uiso 1 1 calc R
C13 C 0.9832(2) 0.24969(15) 0.95646(13) 0.0516(7) Uani 1 1 d .
H13 H 0.9215 0.2318 0.9289 0.062 Uiso 1 1 calc R
C14 C 0.9402(3) 0.3141(2) 1.01035(17) 0.0789(11) Uani 1 1 d .
H14A H 0.9988 0.3310 1.0390 0.118 Uiso 1 1 calc R
H14B H 0.8848 0.2811 1.0344 0.118 Uiso 1 1 calc R
H14C H 0.9100 0.3709 0.9916 0.118 Uiso 1 1 calc R
C15 C 1.0644(3) 0.3018(2) 0.9145(2) 0.0972(13) Uani 1 1 d .
H15A H 1.0895 0.2602 0.8806 0.146 Uiso 1 1 calc R
H15B H 1.1250 0.3216 0.9406 0.146 Uiso 1 1 calc R
H15C H 1.0302 0.3566 0.8955 0.146 Uiso 1 1 calc R
C16 C 0.72118(15) 0.03826(15) 0.79450(11) 0.0321(5) Uani 1 1 d .
C17 C 0.71138(15) -0.05514(16) 0.77085(11) 0.0339(4) Uani 1 1 d .
C18 C 0.65499(17) -0.06581(18) 0.71235(11) 0.0425(6) Uani 1 1 d .
H18 H 0.6472 -0.1263 0.6945 0.051 Uiso 1 1 calc R
C19 C 0.61092(18) 0.01096(18) 0.68078(12) 0.0449(6) Uani 1 1 d .
H19 H 0.5725 0.0018 0.6423 0.054 Uiso 1 1 calc R
C20 C 0.62290(18) 0.10202(17) 0.70546(12) 0.0415(6) Uani 1 1 d .
H20 H 0.5927 0.1532 0.6832 0.050 Uiso 1 1 calc R
C21 C 0.67943(17) 0.11842(15) 0.76309(12) 0.0359(5) Uani 1 1 d .
C22 C 0.75793(19) -0.14064(15) 0.80609(14) 0.0429(6) Uani 1 1 d .
H22 H 0.7914 -0.1173 0.8463 0.051 Uiso 1 1 calc R
C23 C 0.8470(3) -0.1886(2) 0.76661(17) 0.0682(9) Uani 1 1 d .
H23A H 0.8154 -0.2186 0.7291 0.102 Uiso 1 1 calc R
H23B H 0.8826 -0.2358 0.7928 0.102 Uiso 1 1 calc R
H23C H 0.8991 -0.1418 0.7529 0.102 Uiso 1 1 calc R
C24 C 0.6707(2) -0.21153(19) 0.82517(16) 0.0655(9) Uani 1 1 d .
H24A H 0.6381 -0.2378 0.7867 0.098 Uiso 1 1 calc R
H24B H 0.6158 -0.1799 0.8505 0.098 Uiso 1 1 calc R
H24C H 0.7027 -0.2618 0.8504 0.098 Uiso 1 1 calc R
C25 C 0.6970(2) 0.21831(16) 0.78883(14) 0.0484(7) Uani 1 1 d .
H25 H 0.7237 0.2126 0.8335 0.058 Uiso 1 1 calc R
C26 C 0.7844(3) 0.2697(2) 0.7497(2) 0.0877(12) Uani 1 1 d .
H26A H 0.7606 0.2764 0.7055 0.132 Uiso 1 1 calc R
H26B H 0.8507 0.2335 0.7508 0.132 Uiso 1 1 calc R
H26C H 0.7970 0.3316 0.7681 0.132 Uiso 1 1 calc R
C27 C 0.5923(2) 0.2759(2) 0.79097(16) 0.0670(8) Uani 1 1 d .
H27A H 0.5380 0.2414 0.8148 0.100 Uiso 1 1 calc R
H27B H 0.5669 0.2870 0.7475 0.100 Uiso 1 1 calc R
H27C H 0.6058 0.3359 0.8119 0.100 Uiso 1 1 calc R
C28 C 1.23767(18) 0.03508(18) 0.87201(13) 0.0448(6) Uani 1 1 d .
H28 H 1.2047 0.0361 0.9127 0.054 Uiso 1 1 calc R
C29 C 1.3496(2) 0.02305(18) 0.86884(13) 0.0464(6) Uani 1 1 d .
H29 H 1.3904 0.0154 0.9066 0.056 Uiso 1 1 calc R
C30 C 1.39909(18) 0.02268(17) 0.80906(13) 0.0469(6) Uani 1 1 d .
H30 H 1.4739 0.0141 0.8055 0.056 Uiso 1 1 calc R
C31 C 1.33637(18) 0.03510(16) 0.75473(12) 0.0408(6) Uani 1 1 d .
H31 H 1.3685 0.0368 0.7138 0.049 Uiso 1 1 calc R
C32 C 1.22406(17) 0.04514(15) 0.76127(11) 0.0313(5) Uani 1 1 d .
C33 C 1.15211(15) 0.05451(14) 0.70527(10) 0.0313(4) Uani 1 1 d .
C34 C 1.00118(17) 0.06684(12) 0.65326(9) 0.0315(4) Uani 1 1 d .
C35 C 0.89436(18) 0.07306(17) 0.63134(12) 0.0400(6) Uani 1 1 d .
H35 H 0.8359 0.0709 0.6601 0.048 Uiso 1 1 calc R
C36 C 0.8784(2) 0.08257(16) 0.56523(13) 0.0430(6) Uani 1 1 d .
H36 H 0.8079 0.0874 0.5491 0.052 Uiso 1 1 calc R
C37 C 0.9661(2) 0.08506(15) 0.52215(12) 0.0434(6) Uani 1 1 d .
H37 H 0.9523 0.0914 0.4779 0.052 Uiso 1 1 calc R
C38 C 1.0725(2) 0.07841(16) 0.54298(12) 0.0410(6) Uani 1 1 d .
H38 H 1.1302 0.0801 0.5138 0.049 Uiso 1 1 calc R
C39 C 1.09009(17) 0.06901(15) 0.60972(11) 0.0337(5) Uani 1 1 d .

loop_
_atom_site_aniso_label
_atom_site_aniso_U_11
_atom_site_aniso_U_22
_atom_site_aniso_U_33
_atom_site_aniso_U_23
_atom_site_aniso_U_13
_atom_site_aniso_U_12
Cu1 0.03056(12) 0.03739(13) 0.02997(14) 0.00056(11) 0.00552(12) -0.00113(12)
N1 0.0263(8) 0.0298(8) 0.0276(9) -0.0001(8) 0.0021(7) 0.0017(7)
N2 0.0231(7) 0.0313(8) 0.0285(10) 0.0020(9) -0.0005(7) -0.0002(8)
N3 0.0347(9) 0.0485(11) 0.0318(11) 0.0027(9) -0.0005(8) 0.0004(9)
N4 0.0301(8) 0.0370(9) 0.0326(10) 0.0002(8) 0.0013(7) -0.0021(8)
N5 0.0351(9) 0.0401(10) 0.0296(10) -0.0031(9) 0.0070(8) 0.0006(9)
C1 0.0292(9) 0.0258(9) 0.0290(11) 0.0005(10) -0.0015(8) 0.0024(9)
C2 0.0338(10) 0.0393(11) 0.0297(12) -0.0011(10) 0.0087(9) 0.0030(10)
C3 0.0271(9) 0.0401(11) 0.0398(13) -0.0013(11) 0.0063(9) 0.0032(10)
C4 0.0312(10) 0.0365(10) 0.0238(10) -0.0011(8) -0.0001(9) 0.0043(10)
C5 0.0387(13) 0.0369(10) 0.0280(11) 0.0015(9) 0.0019(10) 0.0077(9)
C6 0.0447(13) 0.0505(14) 0.0325(13) 0.0043(11) -0.0032(11) 0.0167(11)
C7 0.0373(12) 0.0665(17) 0.0356(14) -0.0021(12) -0.0099(11) 0.0084(12)
C8 0.0458(14) 0.0500(14) 0.0473(16) -0.0080(12) -0.0125(13) -0.0038(12)
C9 0.0382(12) 0.0381(11) 0.0321(13) -0.0017(9) -0.0041(10) 0.0024(9)
C10 0.0551(15) 0.0331(11) 0.0453(14) 0.0043(10) 0.0009(13) 0.0087(11)
C11 0.120(3) 0.0459(15) 0.0495(18) -0.0068(13) 0.0281(19) -0.0062(16)
C12 0.109(3) 0.0431(14) 0.0541(18) 0.0005(13) 0.0231(18) -0.0051(15)
C13 0.0599(16) 0.0318(10) 0.0632(17) -0.0015(11) -0.0231(15) -0.0039(12)
C14 0.084(2) 0.0532(17) 0.100(3) -0.0132(18) -0.020(2) 0.0243(16)
C15 0.119(3) 0.072(2) 0.101(3) 0.038(2) 0.007(3) -0.004(2)
C16 0.0228(9) 0.0394(12) 0.0341(13) 0.0014(10) -0.0027(9) -0.0018(8)
C17 0.0306(10) 0.0353(10) 0.0357(12) 0.0009(11) 0.0001(9) -0.0035(10)
C18 0.0384(11) 0.0460(13) 0.0431(14) -0.0039(11) -0.0036(10) -0.0082(11)
C19 0.0366(12) 0.0643(15) 0.0337(14) 0.0012(12) -0.0098(11) -0.0086(11)
C20 0.0346(11) 0.0476(13) 0.0424(15) 0.0098(12) -0.0073(11) 0.0023(10)
C21 0.0292(11) 0.0383(12) 0.0402(14) 0.0054(10) -0.0045(10) 0.0013(9)
C22 0.0502(13) 0.0330(11) 0.0453(15) -0.0036(11) -0.0075(13) 0.0003(9)
C23 0.0593(18) 0.0517(16) 0.093(2) 0.0075(17) 0.0173(18) 0.0120(13)
C24 0.0672(18) 0.0488(15) 0.080(2) 0.0220(15) 0.0073(17) 0.0023(13)
C25 0.0543(14) 0.0357(12) 0.0552(18) 0.0036(11) -0.0162(13) 0.0077(11)
C26 0.076(2) 0.0444(15) 0.143(4) -0.003(2) 0.013(2) -0.0090(16)
C27 0.0705(18) 0.0547(16) 0.076(2) -0.0034(15) -0.0032(18) 0.0180(14)
C28 0.0366(12) 0.0649(18) 0.0328(14) -0.0003(12) 0.0026(10) -0.0020(11)
C29 0.0389(12) 0.0619(16) 0.0382(14) 0.0047(12) -0.0111(12) -0.0001(11)
C30 0.0312(11) 0.0582(14) 0.0513(16) 0.0009(13) -0.0016(12) 0.0005(10)
C31 0.0336(11) 0.0500(14) 0.0387(14) 0.0003(11) 0.0067(10) 0.0011(10)
C32 0.0345(10) 0.0285(10) 0.0308(12) -0.0022(10) 0.0025(9) -0.0009(10)
C33 0.0324(9) 0.0277(9) 0.0338(12) -0.0006(10) 0.0072(9) 0.0017(9)
C34 0.0366(10) 0.0287(9) 0.0291(10) -0.0005(8) -0.0010(10) -0.0032(11)
C35 0.0369(11) 0.0430(14) 0.0401(14) -0.0002(11) -0.0041(10) -0.0022(10)
C36 0.0437(13) 0.0373(13) 0.0479(16) -0.0016(11) -0.0114(12) -0.0035(10)
C37 0.0582(15) 0.0375(12) 0.0346(14) -0.0048(10) -0.0103(12) -0.0003(10)
C38 0.0501(14) 0.0401(13) 0.0326(13) -0.0038(10) 0.0042(11) -0.0002(11)
C39 0.0387(11) 0.0292(11) 0.0331(13) -0.0041(10) 0.0035(10) 0.0016(9)

loop_
_atom_type_symbol
_atom_type_description
_atom_type_scat_dispersion_real
_atom_type_scat_dispersion_imag
_atom_type_scat_source
C C 0.0033 0.0016 'International Tables Vol C Tables 4.2.6.8 and 6.1.1.4'
H H 0.0000 0.0000 'International Tables Vol C Tables 4.2.6.8 and 6.1.1.4'
N N 0.0061 0.0033 'International Tables Vol C Tables 4.2.6.8 and 6.1.1.4'
Cu Cu 0.3201 1.2651 'International Tables Vol C Tables 4.2.6.8 and 6.1.1.4'

loop_
_geom_angle_atom_site_label_1
_geom_angle_atom_site_label_2
_geom_angle_atom_site_label_3
_geom_angle
C1 Cu1 N4 154.24(8)
C1 Cu1 N3 126.82(8)
N4 Cu1 N3 78.94(7)
C1 N1 C2 112.30(17)
C1 N1 C4 125.68(16)
C2 N1 C4 121.98(17)
C1 N2 C3 112.09(17)
C1 N2 C16 124.87(16)
C3 N2 C16 123.00(15)
C28 N3 C32 117.39(18)
C28 N3 Cu1 134.00(15)
C32 N3 Cu1 108.50(13)
C33 N4 C34 103.19(17)
C33 N4 Cu1 118.11(14)
C34 N4 Cu1 138.57(13)
C33 N5 C39 102.94(16)
N1 C1 N2 102.20(16)
N1 C1 Cu1 131.69(14)
N2 C1 Cu1 126.11(15)
C3 C2 N1 106.44(18)
C3 C2 H2 126.8
N1 C2 H2 126.8
C2 C3 N2 106.96(17)
C2 C3 H3 126.5
N2 C3 H3 126.5
C5 C4 C9 124.17(19)
C5 C4 N1 117.51(17)
C9 C4 N1 118.17(17)
C4 C5 C6 116.4(2)
C4 C5 C10 122.64(19)
C6 C5 C10 120.94(19)
C7 C6 C5 121.0(2)
C7 C6 H6 119.5
C5 C6 H6 119.5
C6 C7 C8 121.1(2)
C6 C7 H7 119.5
C8 C7 H7 119.5
C7 C8 C9 121.0(2)
C7 C8 H8 119.5
C9 C8 H8 119.5
C8 C9 C4 116.35(19)
C8 C9 C13 121.3(2)
C4 C9 C13 122.4(2)
C11 C10 C5 111.3(2)
C11 C10 C12 111.6(2)
C5 C10 C12 113.5(2)
C11 C10 H10 106.6
C5 C10 H10 106.6
C12 C10 H10 106.6
C10 C11 H11A 109.5
C10 C11 H11B 109.5
H11A C11 H11B 109.5
C10 C11 H11C 109.5
H11A C11 H11C 109.5
H11B C11 H11C 109.5
C10 C12 H12A 109.5
C10 C12 H12B 109.5
H12A C12 H12B 109.5
C10 C12 H12C 109.5
H12A C12 H12C 109.5
H12B C12 H12C 109.5
C9 C13 C15 111.6(2)
C9 C13 C14 110.9(2)
C15 C13 C14 111.0(3)
C9 C13 H13 107.7
C15 C13 H13 107.7
C14 C13 H13 107.7
C13 C14 H14A 109.5
C13 C14 H14B 109.5
H14A C14 H14B 109.5
C13 C14 H14C 109.5
H14A C14 H14C 109.5
H14B C14 H14C 109.5
C13 C15 H15A 109.5
C13 C15 H15B 109.5
H15A C15 H15B 109.5
C13 C15 H15C 109.5
H15A C15 H15C 109.5
H15B C15 H15C 109.5
C21 C16 C17 124.1(2)
C21 C16 N2 118.22(19)
C17 C16 N2 117.53(18)
C18 C17 C16 116.2(2)
C18 C17 C22 121.0(2)
C16 C17 C22 122.8(2)
C19 C18 C17 121.4(2)
C19 C18 H18 119.3
C17 C18 H18 119.3
C18 C19 C20 120.7(2)
C18 C19 H19 119.6
C20 C19 H19 119.6
C19 C20 C21 121.2(2)
C19 C20 H20 119.4
C21 C20 H20 119.4
C20 C21 C16 116.4(2)
C20 C21 C25 121.4(2)
C16 C21 C25 122.2(2)
C24 C22 C17 112.19(19)
C24 C22 C23 110.9(2)
C17 C22 C23 111.5(2)
C24 C22 H22 107.3
C17 C22 H22 107.3
C23 C22 H22 107.3
C22 C23 H23A 109.5
C22 C23 H23B 109.5
H23A C23 H23B 109.5
C22 C23 H23C 109.5
H23A C23 H23C 109.5
H23B C23 H23C 109.5
C22 C24 H24A 109.5
C22 C24 H24B 109.5
H24A C24 H24B 109.5
C22 C24 H24C 109.5
H24A C24 H24C 109.5
H24B C24 H24C 109.5
C21 C25 C27 112.5(2)
C21 C25 C26 110.7(2)
C27 C25 C26 111.1(2)
C21 C25 H25 107.4
C27 C25 H25 107.4
C26 C25 H25 107.4
C25 C26 H26A 109.5
C25 C26 H26B 109.5
H26A C26 H26B 109.5
C25 C26 H26C 109.5
H26A C26 H26C 109.5
H26B C26 H26C 109.5
C25 C27 H27A 109.5
C25 C27 H27B 109.5
H27A C27 H27B 109.5
C25 C27 H27C 109.5
H27A C27 H27C 109.5
H27B C27 H27C 109.5
N3 C28 C29 123.3(2)
N3 C28 H28 118.4
C29 C28 H28 118.4
C30 C29 C28 118.8(2)
C30 C29 H29 120.6
C28 C29 H29 120.6
C31 C30 C29 118.8(2)
C31 C30 H30 120.6
C29 C30 H30 120.6
C30 C31 C32 119.4(2)
C30 C31 H31 120.3
C32 C31 H31 120.3
N3 C32 C31 122.3(2)
N3 C32 C33 115.53(17)
C31 C32 C33 122.2(2)
N5 C33 N4 116.75(18)
N5 C33 C32 124.42(18)
N4 C33 C32 118.83(18)
N4 C34 C35 130.9(2)
N4 C34 C39 107.63(18)
C35 C34 C39 121.5(2)
C36 C35 C34 117.4(2)
C36 C35 H35 121.3
C34 C35 H35 121.3
C35 C36 C37 121.3(2)
C35 C36 H36 119.4
C37 C36 H36 119.4
C38 C37 C36 122.2(2)
C38 C37 H37 118.9
C36 C37 H37 118.9
C37 C38 C39 117.3(2)
C37 C38 H38 121.3
C39 C38 H38 121.3
N5 C39 C38 130.1(2)
N5 C39 C34 109.48(18)
C38 C39 C34 120.4(2)

loop_
_geom_bond_atom_site_label_1
_geom_bond_atom_site_label_2
_geom_bond_distance
Cu1 C1 1.877(2)
Cu1 N4 1.9227(18)
Cu1 N3 2.2907(18)
N1 C1 1.364(3)
N1 C2 1.382(2)
N1 C4 1.443(3)
N2 C1 1.372(2)
N2 C3 1.374(3)
N2 C16 1.446(3)
N3 C28 1.338(3)
N3 C32 1.342(3)
N4 C33 1.360(2)
N4 C34 1.380(3)
N5 C33 1.330(3)
N5 C39 1.378(3)
C2 C3 1.337(3)
C2 H2 0.9300
C3 H3 0.9300
C4 C5 1.393(3)
C4 C9 1.398(3)
C5 C6 1.398(3)
C5 C10 1.515(3)
C6 C7 1.371(3)
C6 H6 0.9300
C7 C8 1.375(3)
C7 H7 0.9300
C8 C9 1.394(3)
C8 H8 0.9300
C9 C13 1.505(3)
C10 C11 1.510(3)
C10 C12 1.518(3)
C10 H10 0.9800
C11 H11A 0.9600
C11 H11B 0.9600
C11 H11C 0.9600
C12 H12A 0.9600
C12 H12B 0.9600
C12 H12C 0.9600
C13 C15 1.508(4)
C13 C14 1.525(4)
C13 H13 0.9800
C14 H14A 0.9600
C14 H14B 0.9600
C14 H14C 0.9600
C15 H15A 0.9600
C15 H15B 0.9600
C15 H15C 0.9600
C16 C21 1.395(3)
C16 C17 1.404(3)
C17 C18 1.397(3)
C17 C22 1.514(3)
C18 C19 1.370(3)
C18 H18 0.9300
C19 C20 1.383(3)
C19 H19 0.9300
C20 C21 1.393(3)
C20 H20 0.9300
C21 C25 1.514(3)
C22 C24 1.514(3)
C22 C23 1.520(4)
C22 H22 0.9800
C23 H23A 0.9600
C23 H23B 0.9600
C23 H23C 0.9600
C24 H24A 0.9600
C24 H24B 0.9600
C24 H24C 0.9600
C25 C27 1.520(4)
C25 C26 1.524(4)
C25 H25 0.9800
C26 H26A 0.9600
C26 H26B 0.9600
C26 H26C 0.9600
C27 H27A 0.9600
C27 H27B 0.9600
C27 H27C 0.9600
C28 C29 1.386(3)
C28 H28 0.9300
C29 C30 1.372(4)
C29 H29 0.9300
C30 C31 1.369(3)
C30 H30 0.9300
C31 C32 1.393(3)
C31 H31 0.9300
C32 C33 1.458(3)
C34 C35 1.390(3)
C34 C39 1.413(3)
C35 C36 1.381(3)
C35 H35 0.9300
C36 C37 1.395(4)
C36 H36 0.9300
C37 C38 1.378(3)
C37 H37 0.9300
C38 C39 1.396(3)
C38 H38 0.9300
